data_2231019
loop_
_publ_author_name
'Skar\.zy\'nska, Anna'
'Trzeciak, Anna M.'
'Gniewek, Andrzej'

_publ_section_title
;
 4,4,5,5-Tetramethyl-1,3,2\l^5^-dioxaphospholan-2-one
;
_journal_coeditor_code BT5583
_journal_issue 8
_journal_name_full 'Acta Crystallographica Section E'
_journal_page_first o2159
_journal_paper_doi 10.1107/S160053681102959X
_journal_volume 67
_journal_year 2011
_chemical_formula_iupac 'C6 H13 O3 P'
_chemical_formula_moiety 'C6 H13 O3 P'
_chemical_formula_sum 'C6 H13 O3 P'
_chemical_formula_weight 164.13
_chemical_name_systematic
;
4,4,5,5-Tetramethyl-1,3,2\l^5^-dioxaphospholan-2-one
;
_space_group_IT_number 14
_symmetry_cell_setting monoclinic
_symmetry_space_group_name_Hall '-P 2ybc'
_symmetry_space_group_name_H-M 'P 1 21/c 1'
_atom_sites_solution_hydrogens difmap
_atom_sites_solution_primary direct
_atom_sites_solution_secondary difmap
_cell_angle_alpha 90.00
_cell_angle_beta 90.98(2)
_cell_angle_gamma 90.00
_cell_formula_units_Z 4
_cell_length_a 7.144(2)
_cell_length_b 7.570(2)
_cell_length_c 15.064(4)
_cell_measurement_reflns_used 4820
_cell_measurement_temperature 100(2)
_cell_measurement_theta_max 27.50
_cell_measurement_theta_min 3.00
_cell_volume 814.5(4)
_computing_cell_refinement 'CrysAlis RED (Oxford Diffraction, 2010)'
_computing_data_collection 'CrysAlis CCD (Oxford Diffraction, 2010)'
_computing_data_reduction 'CrysAlis RED (Oxford Diffraction, 2010)'
_computing_molecular_graphics 'ORTEP-3 (Farrugia, 1997)'
_computing_publication_material 'SHELXL97 (Sheldrick, 2008)'
_computing_structure_refinement 'SHELXL97 (Sheldrick, 2008)'
_computing_structure_solution 'SHELXS97 (Sheldrick, 2008)'
_diffrn_ambient_temperature 100(2)
_diffrn_measured_fraction_theta_full 0.998
_diffrn_measured_fraction_theta_max 0.998
_diffrn_measurement_device_type 'Kuma KM-4 diffractometer with CCD detector'
_diffrn_measurement_method \w
_diffrn_radiation_monochromator graphite
_diffrn_radiation_source 'fine-focus sealed tube'
_diffrn_radiation_type MoK\a
_diffrn_radiation_wavelength 0.71073
_diffrn_reflns_av_R_equivalents 0.0210
_diffrn_reflns_av_sigmaI/netI 0.0142
_diffrn_reflns_limit_h_max 9
_diffrn_reflns_limit_h_min -9
_diffrn_reflns_limit_k_max 9
_diffrn_reflns_limit_k_min -9
_diffrn_reflns_limit_l_max 13
_diffrn_reflns_limit_l_min -19
_diffrn_reflns_number 7254
_diffrn_reflns_theta_full 27.50
_diffrn_reflns_theta_max 27.50
_diffrn_reflns_theta_min 3.00
_diffrn_standards_number 0
_exptl_absorpt_coefficient_mu 0.287
_exptl_absorpt_correction_T_max 0.952
_exptl_absorpt_correction_T_min 0.910
_exptl_absorpt_correction_type analytical
_exptl_absorpt_process_details '(CrysAlis RED; Oxford Diffraction, 2010)'
_exptl_crystal_colour colorless
_exptl_crystal_density_diffrn 1.338
_exptl_crystal_density_method 'not measured'
_exptl_crystal_description block
_exptl_crystal_F_000 352
_exptl_crystal_size_max 0.33
_exptl_crystal_size_mid 0.27
_exptl_crystal_size_min 0.26
_refine_diff_density_max 0.493
_refine_diff_density_min -0.296
_refine_ls_extinction_method none
_refine_ls_goodness_of_fit_ref 1.095
_refine_ls_hydrogen_treatment refall
_refine_ls_matrix_type full
_refine_ls_number_parameters 143
_refine_ls_number_reflns 1869
_refine_ls_number_restraints 0
_refine_ls_restrained_S_all 1.095
_refine_ls_R_factor_all 0.0385
_refine_ls_R_factor_gt 0.0350
_refine_ls_shift/su_max 0.000
_refine_ls_shift/su_mean 0.000
_refine_ls_structure_factor_coef Fsqd
_refine_ls_weighting_details 'calc w=1/[\s^2^(Fo^2^)+(0.0645P)^2^+0.1298P] where P=(Fo^2^+2Fc^2^)/3'
_refine_ls_weighting_scheme calc
_refine_ls_wR_factor_gt 0.0939
_refine_ls_wR_factor_ref 0.0957
_reflns_number_gt 1673
_reflns_number_total 1869
_reflns_threshold_expression I>2\s(I)
_cod_data_source_file bt5583.cif
_cod_data_source_block I
_cod_original_sg_symbol_H-M 'P 21/c'
_cod_database_code 2231019
_cod_database_fobs_code 2231019

loop_
_symmetry_equiv_pos_as_xyz
'x, y, z'
'-x, y+1/2, -z+1/2'
'-x, -y, -z'
'x, -y-1/2, z-1/2'

loop_
_atom_site_type_symbol
_atom_site_label
_atom_site_fract_x
_atom_site_fract_y
_atom_site_fract_z
_atom_site_U_iso_or_equiv
_atom_site_adp_type
_atom_site_calc_flag
_atom_site_occupancy
_atom_site_symmetry_multiplicity
P P 0.35196(5) 0.22996(4) 0.21158(2) 0.02085(14) Uani d 1 1
H H 0.528(2) 0.199(2) 0.2076(11) 0.028(4) Uiso d 1 1
O O 0.26815(19) 0.25962(13) 0.12379(7) 0.0376(3) Uani d 1 1
O O1 0.32677(12) 0.38610(11) 0.28007(5) 0.0172(2) Uani d 1 1
C C1 0.29786(16) 0.31569(15) 0.37050(8) 0.0152(2) Uani d 1 1
C C11 0.48914(18) 0.28153(19) 0.41307(10) 0.0236(3) Uani d 1 1
H H111 0.553(2) 0.190(2) 0.3832(12) 0.030(4) Uiso d 1 1
H H112 0.563(3) 0.389(3) 0.4098(12) 0.044(5) Uiso d 1 1
H H113 0.476(3) 0.251(2) 0.4759(14) 0.037(5) Uiso d 1 1
C C12 0.19155(18) 0.45553(17) 0.42081(8) 0.0213(3) Uani d 1 1
H H121 0.076(2) 0.494(2) 0.3871(11) 0.031(4) Uiso d 1 1
H H122 0.265(2) 0.555(2) 0.4267(10) 0.026(4) Uiso d 1 1
H H123 0.163(2) 0.408(2) 0.4813(11) 0.033(4) Uiso d 1 1
O O2 0.27159(13) 0.07451(11) 0.26996(6) 0.0224(2) Uani d 1 1
C C2 0.18549(16) 0.14270(16) 0.35218(8) 0.0168(3) Uani d 1 1
C C21 0.21170(19) 0.00213(17) 0.42256(9) 0.0235(3) Uani d 1 1
H H211 0.339(2) -0.037(2) 0.4228(10) 0.028(4) Uiso d 1 1
H H212 0.131(3) -0.095(3) 0.4074(12) 0.037(5) Uiso d 1 1
H H213 0.179(2) 0.044(3) 0.4806(12) 0.040(5) Uiso d 1 1
C C22 -0.02050(19) 0.1768(2) 0.33204(11) 0.0278(3) Uani d 1 1
H H221 -0.039(3) 0.273(2) 0.2898(13) 0.034(5) Uiso d 1 1
H H222 -0.069(2) 0.063(3) 0.3105(11) 0.040(5) Uiso d 1 1
H H223 -0.082(3) 0.215(2) 0.3860(13) 0.029(4) Uiso d 1 1

loop_
_atom_site_aniso_label
_atom_site_aniso_U_11
_atom_site_aniso_U_22
_atom_site_aniso_U_33
_atom_site_aniso_U_12
_atom_site_aniso_U_13
_atom_site_aniso_U_23
P 0.0308(2) 0.0184(2) 0.0136(2) 0.00484(12) 0.00665(14) 0.00041(11)
O 0.0656(8) 0.0339(6) 0.0132(5) 0.0071(5) 0.0000(5) -0.0014(4)
O1 0.0224(4) 0.0161(4) 0.0131(4) 0.0004(3) 0.0037(3) 0.0011(3)
C1 0.0160(5) 0.0173(5) 0.0123(5) -0.0012(4) 0.0002(4) 0.0012(4)
C11 0.0167(6) 0.0305(7) 0.0235(7) -0.0014(5) -0.0050(5) 0.0027(5)
C12 0.0271(6) 0.0195(6) 0.0175(6) 0.0021(5) 0.0032(5) -0.0034(5)
O2 0.0343(5) 0.0159(4) 0.0171(4) 0.0007(4) 0.0071(4) -0.0023(3)
C2 0.0175(5) 0.0169(5) 0.0162(5) -0.0005(4) 0.0027(4) -0.0012(4)
C21 0.0282(6) 0.0194(6) 0.0232(7) -0.0016(5) 0.0061(5) 0.0051(5)
C22 0.0173(6) 0.0290(7) 0.0368(8) -0.0047(5) -0.0031(5) -0.0009(6)

loop_
_atom_type_symbol
_atom_type_description
_atom_type_scat_dispersion_real
_atom_type_scat_dispersion_imag
_atom_type_scat_source
C C 0.0033 0.0016 'International Tables Vol C Tables 4.2.6.8 and 6.1.1.4'
H H 0.0000 0.0000 'International Tables Vol C Tables 4.2.6.8 and 6.1.1.4'
O O 0.0106 0.0060 'International Tables Vol C Tables 4.2.6.8 and 6.1.1.4'
P P 0.1023 0.0942 'International Tables Vol C Tables 4.2.6.8 and 6.1.1.4'

loop_
_geom_angle_atom_site_label_1
_geom_angle_atom_site_label_2
_geom_angle_atom_site_label_3
_geom_angle
_geom_angle_publ_flag
O P O1 115.26(6) no
O P O2 118.08(6) no
O P H 112.0(8) no
O1 P O2 98.44(6) no
O1 P H 106.9(8) no
O2 P H 104.7(8) no
C1 O1 P 110.52(7) no
O1 C1 C11 108.09(10) no
O1 C1 C12 106.74(10) no
C12 C1 C11 111.25(10) no
O1 C1 C2 102.66(9) no
C11 C1 C2 112.83(10) no
C12 C1 C2 114.52(10) no
C1 C11 H111 111.0(12) no
C1 C11 H112 108.7(12) no
C1 C11 H113 110.5(12) no
H111 C11 H112 109(2) no
H111 C11 H113 110(2) no
H112 C11 H113 108(2) no
C1 C12 H121 111.4(12) no
C1 C12 H122 109.0(12) no
C1 C12 H123 108.5(12) no
H121 C12 H122 106(2) no
H121 C12 H123 113(2) no
H122 C12 H123 109(2) no
C2 O2 P 111.37(7) no
O2 C2 C21 106.99(10) no
O2 C2 C22 107.82(10) no
C21 C2 C22 111.57(10) no
O2 C2 C1 102.73(9) no
C21 C2 C1 114.22(10) no
C22 C2 C1 112.75(10) no
C2 C21 H211 109.1(12) no
C2 C21 H212 107.7(12) no
C2 C21 H213 112.1(12) no
H211 C21 H212 109(2) no
H211 C21 H213 110(2) no
H212 C21 H213 109(2) no
C2 C22 H221 112.1(12) no
C2 C22 H222 104.5(12) no
C2 C22 H223 109.4(12) no
H221 C22 H222 113(2) no
H221 C22 H223 105(2) no
H222 C22 H223 112(2) no

loop_
_geom_bond_atom_site_label_1
_geom_bond_atom_site_label_2
_geom_bond_distance
_geom_bond_publ_flag
P O 1.4596(12) no
P H 1.28(2) no
P O1 1.5812(10) no
P O2 1.5827(10) no
O1 C1 1.4806(14) no
C1 C12 1.5137(16) no
C1 C11 1.5216(16) no
C11 H111 0.95(2) no
C11 H112 0.98(2) no
C11 H113 0.98(2) no
C12 H121 1.00(2) no
C12 H122 0.92(2) no
C12 H123 1.00(2) no
C1 C2 1.5582(16) no
O2 C2 1.4850(14) no
C2 C21 1.5115(16) no
C2 C22 1.5196(16) no
C21 H211 0.96(2) no
C21 H212 0.96(2) no
C21 H213 0.96(2) no
C22 H221 0.98(2) no
C22 H222 0.98(2) no
C22 H223 0.97(2) no

loop_
_geom_hbond_atom_site_label_D
_geom_hbond_atom_site_label_H
_geom_hbond_atom_site_label_A
_geom_hbond_site_symmetry_A
_geom_hbond_distance_DH
_geom_hbond_distance_HA
_geom_hbond_distance_DA
_geom_hbond_angle_DHA
_geom_hbond_publ_flag
C11 H113 O 4_566 0.98(2) 2.70(2) 3.583(2) 150(2) yes
C12 H123 O 4_566 1.00(2) 2.60(2) 3.499(2) 150(2) yes
C21 H213 O 4_566 0.96(2) 2.68(2) 3.544(2) 148(2) yes
C22 H222 O1 2_545 0.98(2) 2.64(2) 3.515(2) 148(2) yes
P H O1 2_645 1.28(2) 2.58(2) 3.4713(12) 124.0(10) yes

loop_
_geom_torsion_atom_site_label_1
_geom_torsion_atom_site_label_2
_geom_torsion_atom_site_label_3
_geom_torsion_atom_site_label_4
_geom_torsion
_geom_torsion_publ_flag
O P O1 C1 143.16(9) no
O2 P O1 C1 16.56(8) no
P O1 C1 C11 85.34(8) no
P O1 C1 C12 -154.89(10) no
P O1 C1 C2 -34.11(10) no
O P O2 C2 -116.09(9) no
O1 P O2 C2 8.52(8) no
P O2 C2 C21 -149.19(8) no
P O2 C2 C22 90.67(10) no
P O2 C2 C1 -28.61(10) no
O1 C1 C2 O2 37.31(10) no
C11 C1 C2 O2 -78.79(12) no
C12 C1 C2 O2 152.58(12) no
O1 C1 C2 C21 152.79(10) no
C11 C1 C2 C21 36.69(12) no
C12 C1 C2 C21 -91.94(12) no
O1 C1 C2 C22 -78.47(10) no
C11 C1 C2 C22 165.44(12) no
C12 C1 C2 C22 36.80(12) no

loop_
_cod_related_entry_id
_cod_related_entry_database
_cod_related_entry_code
1 ChemSpider 10451905
